data_1522784
loop_
_publ_author_name
'Ritter, D.L.'
'Giessen, B.C.'
'Grant, N.J.'

_publ_section_title
;
 The niobium(columbium)-rhodium binary system. II. Crystal structure
 relationships
;
_journal_name_full 'Transactions of the Metallurgical Society of Aime'
_journal_page_first 1259
_journal_page_last 1267
_journal_volume 230
_journal_year 1964
_chemical_formula_sum 'Nb3.375 Rh5.625'
_chemical_name_systematic '(Nb3 Rh5)1.125'
_space_group_IT_number 10
_symmetry_space_group_name_Hall '-P 2y'
_symmetry_space_group_name_H-M 'P 1 2/m 1'
_cell_angle_alpha 90
_cell_angle_beta 90.53
_cell_angle_gamma 90
_cell_formula_units_Z 2
_cell_length_a 20.25
_cell_length_b 2.806
_cell_length_c 4.772
_cell_volume 271.141
_citation_journal_id_ASTM TMSAAB
_cod_data_source_file Ritter_TMSAAB_1964_1383.cif
_cod_data_source_block Nb3.375Rh5.625
_cod_original_cell_volume 271.1406
_cod_database_code 1522784

loop_
_symmetry_equiv_pos_as_xyz
x,y,z
-x,y,-z
-x,-y,-z
x,-y,z

loop_
_atom_site_label
_atom_site_type_symbol
_atom_site_fract_x
_atom_site_fract_y
_atom_site_fract_z
_atom_site_occupancy
_atom_site_U_iso_or_equiv
Rh6 Rh 0 0.5 0.5 1 0.0
Rh7 Rh 0.111 0.5 0.167 1 0.0
Rh9 Rh 0.333 0.5 0.167 1 0.0
Rh4 Rh 0.333 0 0.667 0.25 0.0
Rh8 Rh 0.222 0.5 0.5 1 0.0
Nb4 Nb 0.333 0 0.667 0.75 0.0
Nb5 Nb 0.444 0 0.333 0.75 0.0
Rh10 Rh 0.444 0.5 0.833 1 0.0
Rh1 Rh 0 0 0 0.25 0.0
Nb1 Nb 0 0 0 0.75 0.0
Rh5 Rh 0.444 0 0.333 0.25 0.0
Rh3 Rh 0.222 0 0 0.25 0.0
Nb2 Nb 0.111 0 0.667 0.75 0.0
Nb3 Nb 0.222 0 0 0.75 0.0
Rh2 Rh 0.111 0 0.667 0.25 0.0
